data_7250397
loop_
_publ_author_name
'Li, Jin-Ge'
'Qiu, Bing-Bo'
'Jiang, Hui'
'Song, Mao-Ping'
'Gong, Jun-Fang'

_publ_section_title
;
 Chiral PCN pincer Ni(ii) complex-catalyzed asymmetric hydrophosphination
 of 2-alkenoylpyridines with diphenylphosphine
;
_journal_issue 20
_journal_name_full 'RSC Advances'
_journal_page_first 15904
_journal_page_last 15918
_journal_paper_doi 10.1039/D5RA01336D
_journal_volume 15
_journal_year 2025
_chemical_absolute_configuration rm
_chemical_formula_moiety 'C34 H28 Cl N2 Ni O P'
_chemical_formula_sum 'C34 H28 Cl N2 Ni O P'
_chemical_formula_weight 605.71
_space_group_crystal_system monoclinic
_space_group_IT_number 5
_space_group_name_Hall 'C 2y'
_space_group_name_H-M_alt 'C 1 2 1'
_atom_sites_solution_hydrogens geom
_atom_sites_solution_primary iterative
_audit_creation_date 2025-04-13
_audit_creation_method
;
Olex2 1.5
(compiled 2024.02.16 svn.r378c4104 for OlexSys, GUI svn.r6928)
;
_audit_update_record
;
2025-04-15 deposited with the CCDC.	2025-04-29 downloaded from the CCDC.
;
_cell_angle_alpha 90
_cell_angle_beta 109.059(8)
_cell_angle_gamma 90
_cell_formula_units_Z 8
_cell_length_a 28.7861(17)
_cell_length_b 9.8408(5)
_cell_length_c 22.2091(17)
_cell_measurement_reflns_used 3594
_cell_measurement_temperature 291.15
_cell_measurement_theta_max 66.4847
_cell_measurement_theta_min 3.2406
_cell_volume 5946.5(7)
_computing_cell_refinement
;
CrysAlisPro, Agilent Technologies,
Version 1.171.36.20 (release 27-06-2012 CrysAlis171 .NET)
(compiled Jul 11 2012,15:38:31)
;
_computing_data_collection
;
CrysAlisPro, Agilent Technologies,
Version 1.171.36.20 (release 27-06-2012 CrysAlis171 .NET)
(compiled Jul 11 2012,15:38:31)
;
_computing_data_reduction
;
CrysAlisPro, Agilent Technologies,
Version 1.171.36.20 (release 27-06-2012 CrysAlis171 .NET)
(compiled Jul 11 2012,15:38:31)
;
_computing_molecular_graphics 'Olex2 1.5 (Dolomanov et al., 2009)'
_computing_publication_material 'Olex2 1.5 (Dolomanov et al., 2009)'
_computing_structure_refinement 'SHELXL 2016/6 (Sheldrick, 2015)'
_computing_structure_solution
;
Superflip  (Palatinus & Chapuis, 2007;Palatinus & van der Lee, 2008;
Palatinus et al., 2012)
;
_diffrn_ambient_temperature 291.15
_diffrn_detector_area_resol_mean 16.2312
_diffrn_measured_fraction_theta_full 0.997
_diffrn_measured_fraction_theta_max 0.997
_diffrn_measurement_details
;
#__ type_ start__ end____ width___ exp.time_
  1 omega  -61.00  -24.00   1.0000    1.4200
omega____ theta____ kappa____ phi______ frames
    -        0.0000  -77.0000  -60.0000 37

#__ type_ start__ end____ width___ exp.time_
  2 omega  -75.00  -47.00   1.0000    1.4200
omega____ theta____ kappa____ phi______ frames
    -        0.0000  178.0000   30.0000 28

#__ type_ start__ end____ width___ exp.time_
  3 omega   -6.00   28.00   1.0000    5.0000
omega____ theta____ kappa____ phi______ frames
    -      -42.5000   77.0000  150.0000 34

#__ type_ start__ end____ width___ exp.time_
  4 omega  -48.00   18.00   1.0000    5.0000
omega____ theta____ kappa____ phi______ frames
    -      -42.5000   37.0000    0.0000 66

#__ type_ start__ end____ width___ exp.time_
  5 omega -111.00  -23.00   1.0000    5.0000
omega____ theta____ kappa____ phi______ frames
    -      -42.5000  -61.0000   30.0000 88

#__ type_ start__ end____ width___ exp.time_
  6 omega  -68.00  -33.00   1.0000    5.0000
omega____ theta____ kappa____ phi______ frames
    -      -42.5000   77.0000  150.0000 35

#__ type_ start__ end____ width___ exp.time_
  7 omega   43.00  122.00   1.0000    5.0000
omega____ theta____ kappa____ phi______ frames
    -       55.2266   57.0000 -120.0000 79

#__ type_ start__ end____ width___ exp.time_
  8 omega   52.00   91.00   1.0000   34.0000
omega____ theta____ kappa____ phi______ frames
    -      110.4533  -30.0000 -120.0000 39

#__ type_ start__ end____ width___ exp.time_
  9 omega   92.00  156.00   1.0000   34.0000
omega____ theta____ kappa____ phi______ frames
    -      110.4533   45.0000   90.0000 64

#__ type_ start__ end____ width___ exp.time_
 10 omega   41.00   90.00   1.0000   34.0000
omega____ theta____ kappa____ phi______ frames
    -      110.4533  -30.0000  -30.0000 49

#__ type_ start__ end____ width___ exp.time_
 11 omega   41.00   88.00   1.0000   34.0000
omega____ theta____ kappa____ phi______ frames
    -      110.4533  -30.0000   90.0000 47

#__ type_ start__ end____ width___ exp.time_
 12 omega   40.00   93.00   1.0000   34.0000
omega____ theta____ kappa____ phi______ frames
    -      110.4533  -94.0000    0.0000 53

#__ type_ start__ end____ width___ exp.time_
 13 omega  143.00  175.00   1.0000   34.0000
omega____ theta____ kappa____ phi______ frames
    -      110.4533   15.0000  -60.0000 32

#__ type_ start__ end____ width___ exp.time_
 14 omega   80.00  123.00   1.0000   34.0000
omega____ theta____ kappa____ phi______ frames
    -      110.4533   15.0000  -60.0000 43

#__ type_ start__ end____ width___ exp.time_
 15 omega  132.00  177.00   1.0000   34.0000
omega____ theta____ kappa____ phi______ frames
    -      110.4533   61.0000  150.0000 45

#__ type_ start__ end____ width___ exp.time_
 16 omega   45.00  128.00   1.0000   34.0000
omega____ theta____ kappa____ phi______ frames
    -      110.4533  -61.0000    0.0000 83

#__ type_ start__ end____ width___ exp.time_
 17 omega   39.00   93.00   1.0000   34.0000
omega____ theta____ kappa____ phi______ frames
    -      110.4533  -45.0000  150.0000 54

#__ type_ start__ end____ width___ exp.time_
 18 omega   -4.00   42.00   1.0000    1.4200
omega____ theta____ kappa____ phi______ frames
    -        0.0000  -99.0000   90.0000 46

#__ type_ start__ end____ width___ exp.time_
 19 omega   25.00  116.00   1.0000    5.0000
omega____ theta____ kappa____ phi______ frames
    -       55.2266   77.0000  150.0000 91
;
_diffrn_measurement_device_type 'Xcalibur, Eos, Gemini'
_diffrn_measurement_method '\w scans'
_diffrn_orient_matrix_UB_11 0.0294075000
_diffrn_orient_matrix_UB_12 0.0364131000
_diffrn_orient_matrix_UB_13 -0.0446529000
_diffrn_orient_matrix_UB_21 -0.0474136000
_diffrn_orient_matrix_UB_22 0.0527639000
_diffrn_orient_matrix_UB_23 -0.0501524000
_diffrn_orient_matrix_UB_31 0.0096659000
_diffrn_orient_matrix_UB_32 0.1427941000
_diffrn_orient_matrix_UB_33 0.0295371000
_diffrn_radiation_monochromator graphite
_diffrn_radiation_type 'Cu K\a'
_diffrn_radiation_wavelength 1.54184
_diffrn_reflns_av_R_equivalents 0.0409
_diffrn_reflns_av_unetI/netI 0.0758
_diffrn_reflns_Laue_measured_fraction_full 0.997
_diffrn_reflns_Laue_measured_fraction_max 0.997
_diffrn_reflns_limit_h_max 33
_diffrn_reflns_limit_h_min -34
_diffrn_reflns_limit_k_max 11
_diffrn_reflns_limit_k_min -10
_diffrn_reflns_limit_l_max 26
_diffrn_reflns_limit_l_min -23
_diffrn_reflns_number 11877
_diffrn_reflns_point_group_measured_fraction_full 0.730
_diffrn_reflns_point_group_measured_fraction_max 0.730
_diffrn_reflns_theta_full 66.594
_diffrn_reflns_theta_max 66.594
_diffrn_reflns_theta_min 3.243
_diffrn_source 'Enhance (Cu) X-ray Source'
_diffrn_source_current n/a
_diffrn_source_voltage n/a
_exptl_absorpt_coefficient_mu 2.503
_exptl_absorpt_correction_T_max 1.00000
_exptl_absorpt_correction_T_min 0.73630
_exptl_absorpt_correction_type multi-scan
_exptl_absorpt_process_details
;
CrysAlisPro, Agilent Technologies,
Version 1.171.36.20 (release 27-06-2012 CrysAlis171 .NET)
(compiled Jul 11 2012,15:38:31)
Empirical absorption correction using spherical harmonics,
 implemented in SCALE3 ABSPACK scaling algorithm.
;
_exptl_crystal_colour 'orangish red'
_exptl_crystal_colour_modifier orangish
_exptl_crystal_colour_primary red
_exptl_crystal_density_diffrn 1.353
_exptl_crystal_description block
_exptl_crystal_F_000 2512
_exptl_crystal_size_max 0.25
_exptl_crystal_size_mid 0.2
_exptl_crystal_size_min 0.18
_refine_diff_density_max 0.425
_refine_diff_density_min -0.341
_refine_diff_density_rms 0.045
_refine_ls_abs_structure_details
;
 Flack x determined using 1364 quotients [(I+)-(I-)]/[(I+)+(I-)]
 (Parsons, Flack and Wagner, Acta Cryst. B69 (2013) 249-259).
;
_refine_ls_abs_structure_Flack -0.02(2)
_refine_ls_extinction_method none
_refine_ls_goodness_of_fit_ref 0.990
_refine_ls_hydrogen_treatment constr
_refine_ls_matrix_type full
_refine_ls_number_parameters 718
_refine_ls_number_reflns 7666
_refine_ls_number_restraints 31
_refine_ls_restrained_S_all 0.991
_refine_ls_R_factor_all 0.0633
_refine_ls_R_factor_gt 0.0477
_refine_ls_shift/su_max 0.001
_refine_ls_shift/su_mean 0.000
_refine_ls_structure_factor_coef Fsqd
_refine_ls_weighting_details 'w=1/[\s^2^(Fo^2^)+(0.0415P)^2^] where P=(Fo^2^+2Fc^2^)/3'
_refine_ls_weighting_scheme calc
_refine_ls_wR_factor_gt 0.1099
_refine_ls_wR_factor_ref 0.1198
_reflns_Friedel_coverage 0.375
_reflns_Friedel_fraction_full 0.426
_reflns_Friedel_fraction_max 0.426
_reflns_number_gt 5954
_reflns_number_total 7666
_reflns_threshold_expression 'I > 2\s(I)'
_cod_data_source_file d5ra01336d2.cif
_cod_data_source_block 201209145
_cod_database_code 7250397
_shelx_shelxl_version_number 2016/6
_chemical_oxdiff_formula C20H20N2O4P2Ni1Cl1
_shelx_space_group_comment
;
The symmetry employed for this shelxl refinement is uniquely defined
by the following loop, which should always be used as a source of
symmetry information in preference to the above space-group names.
They are only intended as comments.
;
_shelx_estimated_absorpt_t_max 0.661
_shelx_estimated_absorpt_t_min 0.573
_reflns_odcompleteness_completeness 99.75
_reflns_odcompleteness_iscentric 1
_reflns_odcompleteness_theta 66.49
_olex2_refinement_description
;
1. Fixed Uiso
 At 1.2 times of:
  All C(H) groups, All C(H,H) groups
 At 1.5 times of:
  All C(H,H,H) groups
2. Uiso/Uaniso restraints and constraints
Uanis(C12') \\sim Ueq, Uanis(C11') \\sim Ueq, Uanis(C9') \\sim Ueq, Uanis(C8')
\\sim Ueq, Uanis(C10') \\sim Ueq: with sigma of 0.02 and sigma for terminal
atoms of 0.02
Uanis(C8') \\sim Ueq, Uanis(C12') \\sim Ueq, Uanis(C11') \\sim Ueq, Uanis(C10')
\\sim Ueq, Uanis(C9') \\sim Ueq: with sigma of 0 and sigma for terminal atoms
of 0.02
Uanis(C11') \\sim Ueq: with sigma of 0.01 and sigma for terminal atoms of 0.02
Uanis(C7') = Uanis(C7'A)
Uanis(C8') = Uanis(C8'A)
Uanis(C9') = Uanis(C9'A)
Uanis(C10') = Uanis(C10B)
Uanis(C11') = Uanis(C11B)
Uanis(C12') = Uanis(C12B)
3. Others
 Sof(C9'A)=Sof(H9'A)=Sof(C8'A)=Sof(H8'A)=Sof(C7'A)=Sof(C12B)=Sof(H12B)=
 Sof(C11B)=Sof(H11B)=Sof(C10B)=Sof(H10B)=1-FVAR(1)
 Sof(C7')=Sof(C8')=Sof(H8')=Sof(C9')=Sof(H9')=Sof(C10')=Sof(H10')=Sof(C11')=
 Sof(H11')=Sof(C12')=Sof(H12')=FVAR(1)
4.a Ternary CH refined with riding coordinates:
 C21(H21), C21'(H21')
4.b Secondary CH2 refined with riding coordinates:
 C20(H20C,H20D), C20'(H20A,H20B)
4.c Aromatic/amide H refined with riding coordinates:
 C2(H2), C3(H3), C4(H4), C5(H5), C6(H6), C8(H8), C9(H9), C10(H10), C11(H11),
 C12(H12), C15(H15), C16(H16), C17(H17), C23(H23), C24(H24), C25(H25), C26(H26),
  C27(H27), C29(H29), C30(H30), C32(H32), C33(H33), C2'(H2'), C3'(H3'),
 C4'(H4'), C5'(H5'), C6'(H6'), C8'(H8'), C9'(H9'), C10'(H10'), C11'(H11'),
 C12'(H12'), C9'A(H9'A), C8'A(H8'A), C12B(H12B), C11B(H11B), C10B(H10B),
 C15'(H15'), C16'(H16'), C17'(H17'), C23'(H23'), C24'(H24'), C25'(H25'),
 C26'(H26'), C27'(H27'), C29'(H29'), C30'(H30'), C32'(H32'), C33'(H33')
4.d Fitted hexagon refined as free rotating group:
 C7'(C8',C9',C10',C11',C12'), C9'A(C8'A,C7'A,C12B,C11B,C10B)
4.e Idealised Me refined as rotating group:
 C34(H34D,H34E,H34F), C34'(H34A,H34B,H34C)
;
_olex2_date_sample_data_collection 1347368218.75
_olex2_submission_special_instructions 'No special instructions were received'

loop_
_space_group_symop_operation_xyz
'x, y, z'
'-x, y, -z'
'x+1/2, y+1/2, z'
'-x+1/2, y+1/2, -z'

loop_
_atom_site_label
_atom_site_type_symbol
_atom_site_fract_x
_atom_site_fract_y
_atom_site_fract_z
_atom_site_U_iso_or_equiv
_atom_site_adp_type
_atom_site_occupancy
_atom_site_site_symmetry_order
_atom_site_calc_flag
_atom_site_refinement_flags_posn
_atom_site_refinement_flags_adp
_atom_site_refinement_flags_occupancy
_atom_site_disorder_assembly
_atom_site_disorder_group
Ni1 Ni 0.56248(3) 0.12529(11) 0.91863(5) 0.0478(2) Uani 1 1 d . . . . .
Cl1 Cl 0.57537(6) 0.33936(17) 0.94845(10) 0.0654(4) Uani 1 1 d . . . . .
P1 P 0.63264(5) 0.08379(18) 0.91310(8) 0.0539(4) Uani 1 1 d . . . . .
O1 O 0.63615(15) -0.0814(6) 0.9001(3) 0.0686(14) Uani 1 1 d . . . . .
N1 N 0.49464(15) 0.1114(6) 0.9134(2) 0.0519(12) Uani 1 1 d . . . . .
N2 N 0.42593(17) -0.0154(6) 0.8923(3) 0.0541(12) Uani 1 1 d . . . . .
C1 C 0.6870(2) 0.1073(8) 0.9823(3) 0.0551(16) Uani 1 1 d . . . . .
C2 C 0.6954(2) 0.0171(10) 1.0325(4) 0.074(2) Uani 1 1 d . . . . .
H2 H 0.673918 -0.055149 1.029519 0.089 Uiso 1 1 calc R U . . .
C3 C 0.7356(3) 0.0336(11) 1.0871(4) 0.087(3) Uani 1 1 d . . . . .
H3 H 0.741443 -0.027602 1.120683 0.104 Uiso 1 1 calc R U . . .
C4 C 0.7671(3) 0.1427(13) 1.0911(4) 0.092(3) Uani 1 1 d . . . . .
H4 H 0.794296 0.154247 1.127395 0.111 Uiso 1 1 calc R U . . .
C5 C 0.7582(3) 0.2334(12) 1.0419(5) 0.098(3) Uani 1 1 d . . . . .
H5 H 0.779195 0.306841 1.044922 0.117 Uiso 1 1 calc R U . . .
C6 C 0.7179(3) 0.2156(10) 0.9874(5) 0.081(2) Uani 1 1 d . . . . .
H6 H 0.711767 0.277694 0.954193 0.097 Uiso 1 1 calc R U . . .
C7 C 0.6466(2) 0.1610(10) 0.8462(3) 0.067(2) Uani 1 1 d . . . . .
C8 C 0.6700(3) 0.0870(12) 0.8121(4) 0.088(3) Uani 1 1 d . . . . .
H8 H 0.678773 -0.002995 0.822590 0.105 Uiso 1 1 calc R U . . .
C9 C 0.6804(4) 0.1486(17) 0.7616(5) 0.114(4) Uani 1 1 d . . . . .
H9 H 0.696349 0.099782 0.738327 0.137 Uiso 1 1 calc R U . . .
C10 C 0.6671(4) 0.2815(18) 0.7460(5) 0.122(5) Uani 1 1 d . . . . .
H10 H 0.674182 0.321881 0.712093 0.146 Uiso 1 1 calc R U . . .
C11 C 0.6436(5) 0.3552(16) 0.7796(6) 0.134(5) Uani 1 1 d . . . . .
H11 H 0.634642 0.445000 0.768852 0.161 Uiso 1 1 calc R U . . .
C12 C 0.6332(4) 0.2932(12) 0.8306(5) 0.103(3) Uani 1 1 d . . . . .
H12 H 0.617244 0.341940 0.853914 0.124 Uiso 1 1 calc R U . . .
C13 C 0.5537(2) -0.0605(7) 0.8979(3) 0.0475(13) Uani 1 1 d . . . . .
C14 C 0.5903(2) -0.1435(8) 0.8912(3) 0.0589(16) Uani 1 1 d . . . . .
C15 C 0.5830(2) -0.2770(8) 0.8768(4) 0.0648(19) Uani 1 1 d . . . . .
H15 H 0.608389 -0.330951 0.872807 0.078 Uiso 1 1 calc R U . . .
C16 C 0.5365(3) -0.3320(7) 0.8681(4) 0.0662(18) Uani 1 1 d . . . . .
H16 H 0.530815 -0.423376 0.857672 0.079 Uiso 1 1 calc R U . . .
C17 C 0.4990(2) -0.2527(8) 0.8748(4) 0.0638(18) Uani 1 1 d . . . . .
H17 H 0.468225 -0.290365 0.869082 0.077 Uiso 1 1 calc R U . . .
C18 C 0.5076(2) -0.1160(7) 0.8902(3) 0.0504(14) Uani 1 1 d . . . . .
C19 C 0.4748(2) -0.0090(7) 0.8995(3) 0.0484(13) Uani 1 1 d . . . . .
C20 C 0.4131(2) 0.1173(8) 0.9140(3) 0.0542(14) Uani 1 1 d . . . . .
H20C H 0.411278 0.110851 0.956735 0.065 Uiso 1 1 calc R U . . .
H20D H 0.381914 0.150405 0.885476 0.065 Uiso 1 1 calc R U . . .
C21 C 0.4558(2) 0.2100(6) 0.9123(3) 0.0509(15) Uani 1 1 d . . . . .
H21 H 0.466581 0.265024 0.951159 0.061 Uiso 1 1 calc R U . . .
C22 C 0.4431(2) 0.3016(7) 0.8554(3) 0.0537(15) Uani 1 1 d . . . . .
C23 C 0.4518(4) 0.2708(9) 0.8002(4) 0.087(3) Uani 1 1 d . . . . .
H23 H 0.467502 0.189709 0.797125 0.105 Uiso 1 1 calc R U . . .
C24 C 0.4377(5) 0.3578(13) 0.7489(5) 0.117(4) Uani 1 1 d . . . . .
H24 H 0.444381 0.334771 0.711905 0.140 Uiso 1 1 calc R U . . .
C25 C 0.4145(3) 0.4762(10) 0.7511(5) 0.087(2) Uani 1 1 d . . . . .
H25 H 0.405117 0.534199 0.716154 0.104 Uiso 1 1 calc R U . . .
C26 C 0.4050(3) 0.5085(9) 0.8054(4) 0.081(2) Uani 1 1 d . . . . .
H26 H 0.389041 0.589477 0.807830 0.098 Uiso 1 1 calc R U . . .
C27 C 0.4190(3) 0.4214(8) 0.8569(4) 0.0692(19) Uani 1 1 d . . . . .
H27 H 0.411925 0.444455 0.893602 0.083 Uiso 1 1 calc R U . . .
C28 C 0.3981(2) -0.1328(7) 0.8971(3) 0.0511(14) Uani 1 1 d . . . . .
C29 C 0.4142(2) -0.2211(8) 0.9480(3) 0.0609(16) Uani 1 1 d . . . . .
H29 H 0.444492 -0.207135 0.979186 0.073 Uiso 1 1 calc R U . . .
C30 C 0.3853(3) -0.3304(8) 0.9530(4) 0.0666(18) Uani 1 1 d . . . . .
H30 H 0.396867 -0.390907 0.986780 0.080 Uiso 1 1 calc R U . . .
C31 C 0.3396(3) -0.3504(8) 0.9086(4) 0.069(2) Uani 1 1 d . . . . .
C32 C 0.3234(2) -0.2579(9) 0.8578(4) 0.069(2) Uani 1 1 d . . . . .
H32 H 0.292433 -0.269203 0.827684 0.082 Uiso 1 1 calc R U . . .
C33 C 0.3521(2) -0.1514(9) 0.8517(4) 0.0648(18) Uani 1 1 d . . . . .
H33 H 0.340929 -0.091927 0.817490 0.078 Uiso 1 1 calc R U . . .
C34 C 0.3089(3) -0.4700(10) 0.9144(6) 0.107(3) Uani 1 1 d . . . . .
H34D H 0.316240 -0.546228 0.892092 0.160 Uiso 1 1 calc R U . . .
H34E H 0.274730 -0.447328 0.896339 0.160 Uiso 1 1 calc R U . . .
H34F H 0.316198 -0.492774 0.958568 0.160 Uiso 1 1 calc R U . . .
Ni1' Ni 0.68538(4) 0.55517(17) 0.56182(6) 0.0740(4) Uani 1 1 d . . . . .
Cl1' Cl 0.63281(7) 0.4721(4) 0.47361(11) 0.1143(11) Uani 1 1 d . . . . .
P1' P 0.63607(7) 0.6431(3) 0.60358(10) 0.0815(7) Uani 1 1 d . . . . .
O1' O 0.6673(2) 0.6878(8) 0.6773(3) 0.099(2) Uani 1 1 d . . . . .
N1' N 0.74525(18) 0.5051(8) 0.5452(3) 0.0666(17) Uani 1 1 d . . . . .
N2' N 0.8249(2) 0.4588(8) 0.5853(3) 0.0759(19) Uani 1 1 d . . . . .
C1' C 0.6092(3) 0.8021(11) 0.5695(4) 0.081(3) Uani 1 1 d . . . . .
C2' C 0.5740(3) 0.8031(12) 0.5104(5) 0.090(3) Uani 1 1 d . . . . .
H2' H 0.563960 0.722456 0.488065 0.108 Uiso 1 1 calc R U . . .
C3' C 0.5532(4) 0.9279(17) 0.4841(6) 0.112(4) Uani 1 1 d . . . . .
H3' H 0.529002 0.930330 0.444273 0.134 Uiso 1 1 calc R U . . .
C4' C 0.5684(5) 1.0430(15) 0.5166(7) 0.121(4) Uani 1 1 d . . . . .
H4' H 0.554679 1.125122 0.498704 0.146 Uiso 1 1 calc R U . . .
C5' C 0.6034(5) 1.0429(16) 0.5748(7) 0.133(5) Uani 1 1 d . . . . .
H5' H 0.613868 1.123845 0.596620 0.160 Uiso 1 1 calc R U . . .
C6' C 0.6231(4) 0.9199(15) 0.6011(6) 0.107(4) Uani 1 1 d . . . . .
H6' H 0.646480 0.918498 0.641591 0.129 Uiso 1 1 calc R U . . .
C7' C 0.5870(4) 0.568(2) 0.6196(8) 0.083(4) Uani 0.504(9) 1 d G . P A 1
C8' C 0.5618(6) 0.469(2) 0.5769(7) 0.105(7) Uani 0.504(9) 1 d G U P A 1
H8' H 0.573859 0.438646 0.545258 0.126 Uiso 0.504(9) 1 calc R U P A 1
C9' C 0.5184(7) 0.415(2) 0.5815(8) 0.143(9) Uani 0.504(9) 1 d G U P A 1
H9' H 0.501531 0.348617 0.552976 0.172 Uiso 0.504(9) 1 calc R U P A 1
C10' C 0.5003(5) 0.4604(19) 0.6289(9) 0.118(7) Uani 0.504(9) 1 d G U P A 1
H10' H 0.471342 0.424319 0.631955 0.142 Uiso 0.504(9) 1 calc R U P A 1
C11' C 0.5256(5) 0.5597(18) 0.6716(8) 0.105(5) Uani 0.504(9) 1 d G U P A 1
H11' H 0.513482 0.590050 0.703216 0.127 Uiso 0.504(9) 1 calc R U P A 1
C12' C 0.5689(5) 0.6136(17) 0.6669(7) 0.101(5) Uani 0.504(9) 1 d G U P A 1
H12' H 0.585810 0.680081 0.695499 0.122 Uiso 0.504(9) 1 calc R U P A 1
C9'A C 0.5344(7) 0.3354(15) 0.5953(10) 0.143(9) Uani 0.496(9) 1 d G . P A 2
H9'A H 0.531690 0.242537 0.587219 0.172 Uiso 0.496(9) 1 calc R U P A 2
C8'A C 0.5764(6) 0.4048(19) 0.5954(9) 0.105(7) Uani 0.496(9) 1 d G . P A 2
H8'A H 0.601929 0.358281 0.587321 0.126 Uiso 0.496(9) 1 calc R U P A 2
C7'A C 0.5804(4) 0.5436(18) 0.6074(8) 0.083(4) Uani 0.496(9) 1 d G . P A 2
C12B C 0.5424(5) 0.6132(14) 0.6194(8) 0.101(5) Uani 0.496(9) 1 d G . P A 2
H12B H 0.545023 0.706053 0.627507 0.122 Uiso 0.496(9) 1 calc R U P A 2
C11B C 0.5003(4) 0.5438(17) 0.6194(8) 0.105(5) Uani 0.496(9) 1 d G . P A 2
H11B H 0.474784 0.590311 0.627404 0.127 Uiso 0.496(9) 1 calc R U P A 2
C10B C 0.4963(5) 0.4050(18) 0.6073(9) 0.118(7) Uani 0.496(9) 1 d G . P A 2
H10B H 0.468117 0.358554 0.607261 0.142 Uiso 0.496(9) 1 calc R U P A 2
C13' C 0.7307(2) 0.6131(10) 0.6388(3) 0.0679(19) Uani 1 1 d . . . . .
C14' C 0.7181(3) 0.6716(11) 0.6873(4) 0.084(3) Uani 1 1 d . . . . .
C15' C 0.7522(3) 0.7172(13) 0.7433(4) 0.096(3) Uani 1 1 d . . . . .
H15' H 0.742574 0.758793 0.774924 0.116 Uiso 1 1 calc R U . . .
C16' C 0.8021(3) 0.6978(13) 0.7500(4) 0.098(4) Uani 1 1 d . . . . .
H16' H 0.826037 0.728807 0.786643 0.118 Uiso 1 1 calc R U . . .
C17' C 0.8162(3) 0.6344(11) 0.7038(4) 0.081(2) Uani 1 1 d . . . . .
H17' H 0.849298 0.620436 0.709722 0.097 Uiso 1 1 calc R U . . .
C18' C 0.7807(3) 0.5912(9) 0.6483(3) 0.071(2) Uani 1 1 d . . . . .
C19' C 0.7854(2) 0.5180(9) 0.5928(4) 0.0675(19) Uani 1 1 d . . . . .
C20' C 0.8092(3) 0.3779(10) 0.5262(4) 0.084(3) Uani 1 1 d . . . . .
H20A H 0.809847 0.281389 0.535320 0.100 Uiso 1 1 calc R U . . .
H20B H 0.829817 0.395740 0.500158 0.100 Uiso 1 1 calc R U . . .
C21' C 0.7553(3) 0.4292(10) 0.4927(4) 0.077(2) Uani 1 1 d . . . . .
H21' H 0.732839 0.351696 0.479648 0.092 Uiso 1 1 calc R U . . .
C22' C 0.7504(2) 0.5204(9) 0.4364(3) 0.0647(19) Uani 1 1 d . . . . .
C23' C 0.7168(3) 0.4902(15) 0.3791(5) 0.110(4) Uani 1 1 d . . . . .
H23' H 0.697232 0.413080 0.373846 0.133 Uiso 1 1 calc R U . . .
C24' C 0.7123(4) 0.5805(19) 0.3266(5) 0.132(6) Uani 1 1 d . . . . .
H24' H 0.689166 0.562011 0.287176 0.159 Uiso 1 1 calc R U . . .
C25' C 0.7406(4) 0.6900(17) 0.3334(5) 0.119(5) Uani 1 1 d . . . . .
H25' H 0.736855 0.747473 0.298862 0.143 Uiso 1 1 calc R U . . .
C26' C 0.7750(4) 0.7184(13) 0.3904(5) 0.099(3) Uani 1 1 d . . . . .
H26' H 0.795072 0.794451 0.395315 0.119 Uiso 1 1 calc R U . . .
C27' C 0.7795(3) 0.6318(12) 0.4412(4) 0.084(2) Uani 1 1 d . . . . .
H27' H 0.803384 0.650378 0.480099 0.101 Uiso 1 1 calc R U . . .
C28' C 0.8752(2) 0.4643(9) 0.6232(4) 0.0686(19) Uani 1 1 d . . . . .
C29' C 0.9023(3) 0.5801(10) 0.6236(4) 0.084(2) Uani 1 1 d . . . . .
H29' H 0.887513 0.657213 0.601314 0.101 Uiso 1 1 calc R U . . .
C30' C 0.9521(3) 0.5788(13) 0.6580(4) 0.096(3) Uani 1 1 d . . . . .
H30' H 0.970903 0.655463 0.657412 0.115 Uiso 1 1 calc R U . . .
C31' C 0.9744(3) 0.4682(15) 0.6927(4) 0.098(4) Uani 1 1 d . . . . .
C32' C 0.9458(4) 0.3579(16) 0.6918(6) 0.131(5) Uani 1 1 d . . . . .
H32' H 0.960259 0.281762 0.715390 0.157 Uiso 1 1 calc R U . . .
C33' C 0.8964(4) 0.3539(13) 0.6576(6) 0.113(4) Uani 1 1 d . . . . .
H33' H 0.877927 0.276675 0.658128 0.136 Uiso 1 1 calc R U . . .
C34' C 1.0301(3) 0.4701(18) 0.7266(5) 0.150(7) Uani 1 1 d . . . . .
H34A H 1.046356 0.500410 0.697525 0.224 Uiso 1 1 calc R U . . .
H34B H 1.041218 0.380194 0.741236 0.224 Uiso 1 1 calc R U . . .
H34C H 1.037743 0.530809 0.762361 0.224 Uiso 1 1 calc R U . . .

loop_
_atom_site_aniso_label
_atom_site_aniso_U_11
_atom_site_aniso_U_22
_atom_site_aniso_U_33
_atom_site_aniso_U_23
_atom_site_aniso_U_13
_atom_site_aniso_U_12
Ni1 0.0423(4) 0.0427(5) 0.0599(6) -0.0021(5) 0.0188(4) 0.0005(5)
Cl1 0.0715(9) 0.0435(9) 0.0877(12) -0.0062(8) 0.0351(9) -0.0042(8)
P1 0.0432(6) 0.0569(10) 0.0644(9) -0.0024(8) 0.0212(7) 0.0024(7)
O1 0.045(2) 0.071(3) 0.088(3) -0.011(3) 0.020(2) 0.010(2)
N1 0.041(2) 0.053(3) 0.062(3) -0.002(3) 0.017(2) 0.004(2)
N2 0.046(2) 0.052(3) 0.067(3) -0.004(3) 0.021(2) -0.002(2)
C1 0.046(3) 0.061(4) 0.060(3) 0.000(3) 0.020(3) 0.004(3)
C2 0.059(3) 0.088(6) 0.077(5) 0.004(5) 0.025(3) -0.014(4)
C3 0.075(4) 0.111(8) 0.071(5) 0.012(5) 0.019(4) -0.007(5)
C4 0.055(3) 0.144(10) 0.072(5) -0.016(6) 0.012(3) -0.017(5)
C5 0.073(5) 0.105(8) 0.103(7) 0.001(6) 0.011(5) -0.034(5)
C6 0.070(4) 0.070(6) 0.098(7) 0.009(5) 0.020(4) -0.013(4)
C7 0.053(3) 0.089(6) 0.064(4) -0.003(4) 0.023(3) -0.005(4)
C8 0.072(4) 0.118(9) 0.086(5) -0.011(6) 0.044(4) 0.001(5)
C9 0.096(6) 0.173(14) 0.092(7) -0.019(9) 0.057(6) -0.008(8)
C10 0.111(8) 0.188(16) 0.069(6) 0.022(9) 0.035(6) -0.001(10)
C11 0.174(12) 0.134(11) 0.123(9) 0.060(9) 0.087(9) 0.041(10)
C12 0.130(8) 0.096(8) 0.108(8) 0.019(6) 0.071(7) 0.025(7)
C13 0.048(3) 0.043(3) 0.052(3) -0.001(3) 0.016(2) 0.004(3)
C14 0.050(3) 0.064(5) 0.057(4) -0.004(3) 0.009(3) 0.006(3)
C15 0.056(3) 0.052(4) 0.081(5) -0.007(4) 0.016(3) 0.015(3)
C16 0.079(4) 0.033(3) 0.083(5) -0.012(3) 0.022(4) 0.001(3)
C17 0.058(3) 0.049(4) 0.086(5) -0.005(4) 0.025(4) -0.001(3)
C18 0.051(3) 0.043(3) 0.056(3) 0.004(3) 0.016(3) 0.000(3)
C19 0.048(3) 0.044(3) 0.053(3) -0.004(3) 0.015(2) 0.003(3)
C20 0.046(2) 0.055(4) 0.064(4) 0.000(3) 0.022(3) -0.002(3)
C21 0.049(3) 0.043(4) 0.062(4) -0.007(3) 0.021(3) 0.002(3)
C22 0.048(3) 0.049(4) 0.067(4) -0.006(3) 0.023(3) -0.001(3)
C23 0.128(7) 0.060(5) 0.092(6) 0.010(5) 0.062(6) 0.027(5)
C24 0.164(10) 0.119(9) 0.095(7) 0.030(7) 0.080(8) 0.042(9)
C25 0.097(5) 0.070(6) 0.089(6) 0.020(5) 0.024(5) 0.003(5)
C26 0.073(4) 0.054(5) 0.100(6) 0.003(5) 0.005(4) 0.012(4)
C27 0.069(4) 0.059(5) 0.075(5) -0.003(4) 0.018(4) 0.017(4)
C28 0.051(3) 0.044(3) 0.062(4) 0.000(3) 0.024(3) 0.007(3)
C29 0.055(3) 0.065(4) 0.063(4) -0.001(4) 0.019(3) -0.002(3)
C30 0.081(4) 0.061(4) 0.066(4) 0.001(4) 0.035(4) -0.003(4)
C31 0.064(4) 0.055(5) 0.098(5) -0.012(4) 0.039(4) -0.008(3)
C32 0.052(3) 0.061(4) 0.084(5) -0.007(4) 0.011(3) -0.004(3)
C33 0.052(3) 0.073(5) 0.067(4) 0.002(4) 0.016(3) 0.001(4)
C34 0.100(6) 0.069(6) 0.160(10) -0.001(7) 0.056(7) -0.023(5)
Ni1' 0.0530(5) 0.1048(11) 0.0698(7) 0.0041(8) 0.0278(5) 0.0059(7)
Cl1' 0.0582(9) 0.198(3) 0.0849(14) -0.0309(18) 0.0214(9) -0.0031(15)
P1' 0.0612(9) 0.114(2) 0.0789(12) 0.0094(14) 0.0365(9) 0.0140(12)
O1' 0.072(3) 0.159(7) 0.073(3) 0.006(4) 0.035(3) 0.030(4)
N1' 0.047(2) 0.086(5) 0.072(4) 0.003(3) 0.027(3) 0.005(3)
N2' 0.058(3) 0.084(5) 0.085(4) -0.004(4) 0.022(3) 0.005(3)
C1' 0.061(4) 0.105(8) 0.090(6) 0.012(6) 0.043(4) -0.001(5)
C2' 0.074(5) 0.109(8) 0.096(7) 0.025(6) 0.038(5) 0.007(5)
C3' 0.083(6) 0.152(13) 0.102(8) 0.026(9) 0.033(6) 0.009(7)
C4' 0.131(9) 0.103(9) 0.144(11) 0.039(9) 0.064(9) 0.018(8)
C5' 0.135(10) 0.111(11) 0.156(13) 0.011(10) 0.051(9) -0.004(9)
C6' 0.097(7) 0.119(10) 0.106(8) 0.019(8) 0.032(6) 0.006(7)
C7' 0.066(5) 0.100(10) 0.091(8) 0.011(8) 0.035(6) -0.002(6)
C8' 0.084(10) 0.135(17) 0.111(12) -0.021(12) 0.053(9) -0.009(10)
C9' 0.144(14) 0.16(2) 0.157(14) -0.011(15) 0.090(12) -0.045(14)
C10' 0.105(8) 0.136(17) 0.140(15) 0.012(12) 0.075(10) -0.019(10)
C11' 0.105(8) 0.111(9) 0.127(9) -0.001(8) 0.074(8) 0.002(7)
C12' 0.089(8) 0.114(10) 0.125(11) 0.020(11) 0.067(8) 0.001(9)
C9'A 0.144(14) 0.16(2) 0.157(14) -0.011(15) 0.090(12) -0.045(14)
C8'A 0.084(10) 0.135(17) 0.111(12) -0.021(12) 0.053(9) -0.009(10)
C7'A 0.066(5) 0.100(10) 0.091(8) 0.011(8) 0.035(6) -0.002(6)
C12B 0.089(8) 0.114(10) 0.125(11) 0.020(11) 0.067(8) 0.001(9)
C11B 0.105(8) 0.111(9) 0.127(9) -0.001(8) 0.074(8) 0.002(7)
C10B 0.105(8) 0.136(17) 0.140(15) 0.012(12) 0.075(10) -0.019(10)
C13' 0.063(3) 0.084(6) 0.058(4) 0.007(4) 0.022(3) 0.005(4)
C14' 0.076(4) 0.112(8) 0.074(5) 0.011(5) 0.037(4) 0.023(5)
C15' 0.096(6) 0.131(9) 0.064(5) 0.004(5) 0.029(5) 0.024(6)
C16' 0.075(5) 0.147(11) 0.061(5) -0.008(6) 0.007(4) 0.019(6)
C17' 0.061(3) 0.106(7) 0.074(5) 0.015(5) 0.020(3) 0.015(5)
C18' 0.067(4) 0.081(6) 0.068(4) 0.016(4) 0.027(3) 0.010(4)
C19' 0.060(4) 0.075(5) 0.073(4) 0.005(4) 0.030(3) 0.001(4)
C20' 0.067(4) 0.089(7) 0.099(6) -0.014(5) 0.033(4) 0.006(4)
C21' 0.054(3) 0.091(6) 0.089(6) -0.011(5) 0.030(4) -0.009(4)
C22' 0.059(3) 0.075(5) 0.067(4) -0.010(4) 0.029(3) 0.005(4)
C23' 0.069(4) 0.179(14) 0.082(6) -0.031(8) 0.023(4) -0.025(7)
C24' 0.084(6) 0.24(2) 0.066(5) -0.006(9) 0.014(5) -0.011(9)
C25' 0.091(6) 0.195(16) 0.081(7) -0.001(8) 0.043(6) 0.022(8)
C26' 0.112(7) 0.107(8) 0.097(7) -0.013(6) 0.058(6) -0.003(6)
C27' 0.096(5) 0.094(6) 0.065(4) -0.010(5) 0.029(4) 0.000(6)
C28' 0.058(3) 0.073(5) 0.076(5) 0.007(4) 0.025(3) 0.010(4)
C29' 0.077(4) 0.074(6) 0.095(6) 0.000(5) 0.018(4) 0.011(4)
C30' 0.070(4) 0.114(9) 0.101(6) -0.015(7) 0.023(4) -0.006(6)
C31' 0.064(4) 0.158(11) 0.065(5) -0.014(6) 0.011(4) 0.020(6)
C32' 0.089(7) 0.162(13) 0.136(10) 0.071(10) 0.030(7) 0.042(8)
C33' 0.088(6) 0.112(9) 0.144(10) 0.047(8) 0.044(6) 0.010(6)
C34' 0.069(5) 0.28(2) 0.082(6) -0.021(10) -0.002(5) 0.020(9)

loop_
_atom_type_symbol
_atom_type_description
_atom_type_scat_dispersion_real
_atom_type_scat_dispersion_imag
_atom_type_scat_source
C C 0.0181 0.0091 'International Tables Vol C Tables 4.2.6.8 and 6.1.1.4'
H H 0.0000 0.0000 'International Tables Vol C Tables 4.2.6.8 and 6.1.1.4'
Cl Cl 0.3639 0.7018 'International Tables Vol C Tables 4.2.6.8 and 6.1.1.4'
N N 0.0311 0.0180 'International Tables Vol C Tables 4.2.6.8 and 6.1.1.4'
Ni Ni -3.0029 0.5091 'International Tables Vol C Tables 4.2.6.8 and 6.1.1.4'
O O 0.0492 0.0322 'International Tables Vol C Tables 4.2.6.8 and 6.1.1.4'
P P 0.2955 0.4335 'International Tables Vol C Tables 4.2.6.8 and 6.1.1.4'

loop_
_geom_angle_atom_site_label_1
_geom_angle_atom_site_label_2
_geom_angle_atom_site_label_3
_geom_angle
_geom_angle_site_symmetry_1
_geom_angle_site_symmetry_3
_geom_angle_publ_flag
P1 Ni1 Cl1 97.61(8) . . ?
N1 Ni1 Cl1 98.89(19) . . ?
N1 Ni1 P1 163.39(19) . . ?
C13 Ni1 Cl1 176.7(2) . . ?
C13 Ni1 P1 81.48(18) . . ?
C13 Ni1 N1 82.1(3) . . ?
O1 P1 Ni1 108.35(18) . . ?
O1 P1 C1 100.8(3) . . ?
O1 P1 C7 102.9(4) . . ?
C1 P1 Ni1 120.3(2) . . ?
C1 P1 C7 106.1(3) . . ?
C7 P1 Ni1 115.9(2) . . ?
C14 O1 P1 109.9(4) . . ?
C19 N1 Ni1 115.8(4) . . ?
C19 N1 C21 108.9(5) . . ?
C21 N1 Ni1 134.7(5) . . ?
C19 N2 C20 106.2(5) . . ?
C19 N2 C28 127.6(6) . . ?
C28 N2 C20 118.9(4) . . ?
C2 C1 P1 118.4(5) . . ?
C6 C1 P1 121.7(6) . . ?
C6 C1 C2 119.8(7) . . ?
C1 C2 H2 119.8 . . ?
C1 C2 C3 120.4(8) . . ?
C3 C2 H2 119.8 . . ?
C2 C3 H3 120.4 . . ?
C2 C3 C4 119.2(9) . . ?
C4 C3 H3 120.4 . . ?
C3 C4 H4 119.8 . . ?
C5 C4 C3 120.4(8) . . ?
C5 C4 H4 119.8 . . ?
C4 C5 H5 120.1 . . ?
C4 C5 C6 119.9(9) . . ?
C6 C5 H5 120.1 . . ?
C1 C6 C5 120.4(9) . . ?
C1 C6 H6 119.8 . . ?
C5 C6 H6 119.8 . . ?
C8 C7 P1 120.4(8) . . ?
C12 C7 P1 118.9(7) . . ?
C12 C7 C8 120.7(9) . . ?
C7 C8 H8 120.4 . . ?
C7 C8 C9 119.1(11) . . ?
C9 C8 H8 120.4 . . ?
C8 C9 H9 119.9 . . ?
C10 C9 C8 120.2(11) . . ?
C10 C9 H9 119.9 . . ?
C9 C10 H10 119.6 . . ?
C11 C10 C9 120.8(11) . . ?
C11 C10 H10 119.6 . . ?
C10 C11 H11 120.5 . . ?
C10 C11 C12 119.0(13) . . ?
C12 C11 H11 120.5 . . ?
C7 C12 C11 120.1(11) . . ?
C7 C12 H12 119.9 . . ?
C11 C12 H12 119.9 . . ?
C14 C13 Ni1 123.8(5) . . ?
C14 C13 C18 119.0(6) . . ?
C18 C13 Ni1 117.2(5) . . ?
C13 C14 O1 116.2(7) . . ?
C15 C14 O1 121.3(6) . . ?
C15 C14 C13 122.5(7) . . ?
C14 C15 H15 120.8 . . ?
C14 C15 C16 118.4(6) . . ?
C16 C15 H15 120.8 . . ?
C15 C16 H16 119.5 . . ?
C17 C16 C15 121.0(7) . . ?
C17 C16 H16 119.5 . . ?
C16 C17 H17 120.3 . . ?
C16 C17 C18 119.4(6) . . ?
C18 C17 H17 120.3 . . ?
C13 C18 C19 109.3(6) . . ?
C17 C18 C13 119.8(6) . . ?
C17 C18 C19 130.9(6) . . ?
N1 C19 N2 115.0(6) . . ?
N1 C19 C18 115.5(5) . . ?
N2 C19 C18 129.4(6) . . ?
N2 C20 H20C 111.1 . . ?
N2 C20 H20D 111.1 . . ?
N2 C20 C21 103.1(4) . . ?
H20C C20 H20D 109.1 . . ?
C21 C20 H20C 111.1 . . ?
C21 C20 H20D 111.1 . . ?
N1 C21 C20 102.5(5) . . ?
N1 C21 H21 109.3 . . ?
N1 C21 C22 112.7(5) . . ?
C20 C21 H21 109.3 . . ?
C22 C21 C20 113.6(5) . . ?
C22 C21 H21 109.3 . . ?
C23 C22 C21 123.9(7) . . ?
C23 C22 C27 117.1(8) . . ?
C27 C22 C21 118.9(6) . . ?
C22 C23 H23 119.5 . . ?
C22 C23 C24 121.0(9) . . ?
C24 C23 H23 119.5 . . ?
C23 C24 H24 119.3 . . ?
C25 C24 C23 121.4(9) . . ?
C25 C24 H24 119.3 . . ?
C24 C25 H25 120.7 . . ?
C24 C25 C26 118.7(9) . . ?
C26 C25 H25 120.7 . . ?
C25 C26 H26 119.9 . . ?
C25 C26 C27 120.1(8) . . ?
C27 C26 H26 119.9 . . ?
C22 C27 C26 121.7(8) . . ?
C22 C27 H27 119.1 . . ?
C26 C27 H27 119.1 . . ?
C29 C28 N2 121.6(6) . . ?
C29 C28 C33 119.7(7) . . ?
C33 C28 N2 118.5(6) . . ?
C28 C29 H29 119.8 . . ?
C28 C29 C30 120.3(7) . . ?
C30 C29 H29 119.8 . . ?
C29 C30 H30 119.6 . . ?
C31 C30 C29 120.8(8) . . ?
C31 C30 H30 119.6 . . ?
C30 C31 C32 118.2(7) . . ?
C30 C31 C34 120.0(9) . . ?
C32 C31 C34 121.8(8) . . ?
C31 C32 H32 119.3 . . ?
C33 C32 C31 121.5(7) . . ?
C33 C32 H32 119.3 . . ?
C28 C33 H33 120.2 . . ?
C32 C33 C28 119.6(7) . . ?
C32 C33 H33 120.2 . . ?
C31 C34 H34D 109.5 . . ?
C31 C34 H34E 109.5 . . ?
C31 C34 H34F 109.5 . . ?
H34D C34 H34E 109.5 . . ?
H34D C34 H34F 109.5 . . ?
H34E C34 H34F 109.5 . . ?
P1' Ni1' Cl1' 100.19(10) . . ?
N1' Ni1' Cl1' 97.6(2) . . ?
N1' Ni1' P1' 162.0(2) . . ?
C13' Ni1' Cl1' 176.0(3) . . ?
C13' Ni1' P1' 80.9(2) . . ?
C13' Ni1' N1' 81.6(3) . . ?
O1' P1' Ni1' 108.5(2) . . ?
O1' P1' C1' 101.8(5) . . ?
O1' P1' C7' 97.3(6) . . ?
O1' P1' C7'A 106.7(6) . . ?
C1' P1' Ni1' 115.3(3) . . ?
C1' P1' C7'A 102.4(6) . . ?
C7' P1' Ni1' 128.7(6) . . ?
C7' P1' C1' 100.9(6) . . ?
C7'A P1' Ni1' 120.3(5) . . ?
C14' O1' P1' 109.0(5) . . ?
C19' N1' Ni1' 115.6(5) . . ?
C19' N1' C21' 109.8(6) . . ?
C21' N1' Ni1' 133.4(5) . . ?
C19' N2' C20' 108.7(6) . . ?
C19' N2' C28' 130.8(7) . . ?
C28' N2' C20' 120.4(6) . . ?
C2' C1' P1' 119.4(9) . . ?
C6' C1' P1' 121.1(8) . . ?
C6' C1' C2' 119.6(11) . . ?
C1' C2' H2' 120.5 . . ?
C1' C2' C3' 119.0(12) . . ?
C3' C2' H2' 120.5 . . ?
C2' C3' H3' 120.2 . . ?
C4' C3' C2' 119.7(12) . . ?
C4' C3' H3' 120.2 . . ?
C3' C4' H4' 119.2 . . ?
C3' C4' C5' 121.7(14) . . ?
C5' C4' H4' 119.2 . . ?
C4' C5' H5' 120.7 . . ?
C4' C5' C6' 118.6(15) . . ?
C6' C5' H5' 120.7 . . ?
C1' C6' C5' 121.4(12) . . ?
C1' C6' H6' 119.3 . . ?
C5' C6' H6' 119.3 . . ?
C8' C7' P1' 116.0(10) . . ?
C8' C7' C12' 120.0 . . ?
C12' C7' P1' 123.5(10) . . ?
C7' C8' H8' 120.0 . . ?
C7' C8' C9' 120.0 . . ?
C9' C8' H8' 120.0 . . ?
C8' C9' H9' 120.0 . . ?
C10' C9' C8' 120.0 . . ?
C10' C9' H9' 120.0 . . ?
C9' C10' H10' 120.0 . . ?
C9' C10' C11' 120.0 . . ?
C11' C10' H10' 120.0 . . ?
C10' C11' H11' 120.0 . . ?
C10' C11' C12' 120.0 . . ?
C12' C11' H11' 120.0 . . ?
C7' C12' H12' 120.0 . . ?
C11' C12' C7' 120.0 . . ?
C11' C12' H12' 120.0 . . ?
C8'A C9'A H9'A 120.0 . . ?
C8'A C9'A C10B 120.0 . . ?
C10B C9'A H9'A 120.0 . . ?
C9'A C8'A H8'A 120.0 . . ?
C9'A C8'A C7'A 120.0 . . ?
C7'A C8'A H8'A 120.0 . . ?
C8'A C7'A P1' 121.0(9) . . ?
C8'A C7'A C12B 120.0 . . ?
C12B C7'A P1' 118.9(9) . . ?
C7'A C12B H12B 120.0 . . ?
C11B C12B C7'A 120.0 . . ?
C11B C12B H12B 120.0 . . ?
C12B C11B H11B 120.0 . . ?
C12B C11B C10B 120.0 . . ?
C10B C11B H11B 120.0 . . ?
C9'A C10B H10B 120.0 . . ?
C11B C10B C9'A 120.0 . . ?
C11B C10B H10B 120.0 . . ?
C14' C13' Ni1' 124.3(6) . . ?
C14' C13' C18' 117.9(7) . . ?
C18' C13' Ni1' 117.8(6) . . ?
C13' C14' O1' 116.7(8) . . ?
C13' C14' C15' 123.4(8) . . ?
C15' C14' O1' 119.9(8) . . ?
C14' C15' H15' 121.6 . . ?
C14' C15' C16' 116.8(9) . . ?
C16' C15' H15' 121.6 . . ?
C15' C16' H16' 119.2 . . ?
C17' C16' C15' 121.6(9) . . ?
C17' C16' H16' 119.2 . . ?
C16' C17' H17' 120.2 . . ?
C16' C17' C18' 119.6(7) . . ?
C18' C17' H17' 120.2 . . ?
C13' C18' C19' 108.7(7) . . ?
C17' C18' C13' 120.6(7) . . ?
C17' C18' C19' 130.7(7) . . ?
N1' C19' N2' 115.1(7) . . ?
N1' C19' C18' 115.5(6) . . ?
N2' C19' C18' 129.3(7) . . ?
N2' C20' H20A 111.3 . . ?
N2' C20' H20B 111.3 . . ?
N2' C20' C21' 102.5(7) . . ?
H20A C20' H20B 109.2 . . ?
C21' C20' H20A 111.3 . . ?
C21' C20' H20B 111.3 . . ?
N1' C21' C20' 101.8(6) . . ?
N1' C21' H21' 110.1 . . ?
N1' C21' C22' 111.2(7) . . ?
C20' C21' H21' 110.1 . . ?
C22' C21' C20' 113.2(6) . . ?
C22' C21' H21' 110.1 . . ?
C23' C22' C21' 119.5(9) . . ?
C23' C22' C27' 118.7(9) . . ?
C27' C22' C21' 121.8(7) . . ?
C22' C23' H23' 120.9 . . ?
C22' C23' C24' 118.2(12) . . ?
C24' C23' H23' 120.9 . . ?
C23' C24' H24' 119.3 . . ?
C25' C24' C23' 121.4(10) . . ?
C25' C24' H24' 119.3 . . ?
C24' C25' H25' 119.8 . . ?
C24' C25' C26' 120.3(12) . . ?
C26' C25' H25' 119.8 . . ?
C25' C26' H26' 120.7 . . ?
C25' C26' C27' 118.6(12) . . ?
C27' C26' H26' 120.7 . . ?
C22' C27' C26' 122.7(9) . . ?
C22' C27' H27' 118.7 . . ?
C26' C27' H27' 118.7 . . ?
C29' C28' N2' 120.1(8) . . ?
C33' C28' N2' 119.3(9) . . ?
C33' C28' C29' 120.6(8) . . ?
C28' C29' H29' 120.7 . . ?
C28' C29' C30' 118.5(9) . . ?
C30' C29' H29' 120.7 . . ?
C29' C30' H30' 119.1 . . ?
C31' C30' C29' 121.8(11) . . ?
C31' C30' H30' 119.1 . . ?
C30' C31' C34' 119.3(13) . . ?
C32' C31' C30' 117.3(9) . . ?
C32' C31' C34' 123.2(12) . . ?
C31' C32' H32' 118.6 . . ?
C31' C32' C33' 122.8(12) . . ?
C33' C32' H32' 118.6 . . ?
C28' C33' C32' 118.9(12) . . ?
C28' C33' H33' 120.5 . . ?
C32' C33' H33' 120.5 . . ?
C31' C34' H34A 109.5 . . ?
C31' C34' H34B 109.5 . . ?
C31' C34' H34C 109.5 . . ?
H34A C34' H34B 109.5 . . ?
H34A C34' H34C 109.5 . . ?
H34B C34' H34C 109.5 . . ?

loop_
_geom_bond_atom_site_label_1
_geom_bond_atom_site_label_2
_geom_bond_distance
_geom_bond_site_symmetry_2
_geom_bond_publ_flag
Ni1 Cl1 2.203(2) . ?
Ni1 P1 2.1030(17) . ?
Ni1 N1 1.923(4) . ?
Ni1 C13 1.883(7) . ?
P1 O1 1.660(6) . ?
P1 C1 1.816(6) . ?
P1 C7 1.826(8) . ?
O1 C14 1.410(8) . ?
N1 C19 1.307(9) . ?
N1 C21 1.474(8) . ?
N2 C19 1.365(7) . ?
N2 C20 1.480(9) . ?
N2 C28 1.429(8) . ?
C1 C2 1.382(11) . ?
C1 C6 1.368(11) . ?
C2 H2 0.9300 . ?
C2 C3 1.386(11) . ?
C3 H3 0.9300 . ?
C3 C4 1.389(14) . ?
C4 H4 0.9300 . ?
C4 C5 1.369(14) . ?
C5 H5 0.9300 . ?
C5 C6 1.386(12) . ?
C6 H6 0.9300 . ?
C7 C8 1.376(11) . ?
C7 C12 1.369(13) . ?
C8 H8 0.9300 . ?
C8 C9 1.389(14) . ?
C9 H9 0.9300 . ?
C9 C10 1.375(19) . ?
C10 H10 0.9300 . ?
C10 C11 1.368(17) . ?
C11 H11 0.9300 . ?
C11 C12 1.402(13) . ?
C12 H12 0.9300 . ?
C13 C14 1.378(9) . ?
C13 C18 1.392(8) . ?
C14 C15 1.352(11) . ?
C15 H15 0.9300 . ?
C15 C16 1.397(10) . ?
C16 H16 0.9300 . ?
C16 C17 1.379(9) . ?
C17 H17 0.9300 . ?
C17 C18 1.390(10) . ?
C18 C19 1.473(9) . ?
C20 H20C 0.9700 . ?
C20 H20D 0.9700 . ?
C20 C21 1.543(8) . ?
C21 H21 0.9800 . ?
C21 C22 1.496(9) . ?
C22 C23 1.365(10) . ?
C22 C27 1.374(10) . ?
C23 H23 0.9300 . ?
C23 C24 1.376(13) . ?
C24 H24 0.9300 . ?
C24 C25 1.353(14) . ?
C25 H25 0.9300 . ?
C25 C26 1.357(12) . ?
C26 H26 0.9300 . ?
C26 C27 1.381(12) . ?
C27 H27 0.9300 . ?
C28 C29 1.382(10) . ?
C28 C33 1.390(9) . ?
C29 H29 0.9300 . ?
C29 C30 1.386(10) . ?
C30 H30 0.9300 . ?
C30 C31 1.376(10) . ?
C31 C32 1.405(12) . ?
C31 C34 1.502(11) . ?
C32 H32 0.9300 . ?
C32 C33 1.369(11) . ?
C33 H33 0.9300 . ?
C34 H34D 0.9600 . ?
C34 H34E 0.9600 . ?
C34 H34F 0.9600 . ?
Ni1' Cl1' 2.205(3) . ?
Ni1' P1' 2.117(2) . ?
Ni1' N1' 1.940(5) . ?
Ni1' C13' 1.869(7) . ?
P1' O1' 1.649(6) . ?
P1' C1' 1.799(10) . ?
P1' C7' 1.729(12) . ?
P1' C7'A 1.902(12) . ?
O1' C14' 1.414(9) . ?
N1' C19' 1.293(9) . ?
N1' C21' 1.491(10) . ?
N2' C19' 1.337(9) . ?
N2' C20' 1.474(10) . ?
N2' C28' 1.418(9) . ?
C1' C2' 1.373(12) . ?
C1' C6' 1.347(16) . ?
C2' H2' 0.9300 . ?
C2' C3' 1.407(16) . ?
C3' H3' 0.9300 . ?
C3' C4' 1.338(18) . ?
C4' H4' 0.9300 . ?
C4' C5' 1.355(17) . ?
C5' H5' 0.9300 . ?
C5' C6' 1.383(18) . ?
C6' H6' 0.9300 . ?
C7' C8' 1.3900 . ?
C7' C12' 1.3900 . ?
C8' H8' 0.9300 . ?
C8' C9' 1.3900 . ?
C9' H9' 0.9300 . ?
C9' C10' 1.3900 . ?
C10' H10' 0.9300 . ?
C10' C11' 1.3900 . ?
C11' H11' 0.9300 . ?
C11' C12' 1.3900 . ?
C12' H12' 0.9300 . ?
C9'A H9'A 0.9300 . ?
C9'A C8'A 1.3900 . ?
C9'A C10B 1.3900 . ?
C8'A H8'A 0.9300 . ?
C8'A C7'A 1.3900 . ?
C7'A C12B 1.3900 . ?
C12B H12B 0.9300 . ?
C12B C11B 1.3900 . ?
C11B H11B 0.9300 . ?
C11B C10B 1.3900 . ?
C10B H10B 0.9300 . ?
C13' C14' 1.370(11) . ?
C13' C18' 1.402(9) . ?
C14' C15' 1.383(13) . ?
C15' H15' 0.9300 . ?
C15' C16' 1.408(11) . ?
C16' H16' 0.9300 . ?
C16' C17' 1.369(12) . ?
C17' H17' 0.9300 . ?
C17' C18' 1.386(11) . ?
C18' C19' 1.471(11) . ?
C20' H20A 0.9700 . ?
C20' H20B 0.9700 . ?
C20' C21' 1.569(10) . ?
C21' H21' 0.9800 . ?
C21' C22' 1.508(12) . ?
C22' C23' 1.357(11) . ?
C22' C27' 1.362(13) . ?
C23' H23' 0.9300 . ?
C23' C24' 1.437(18) . ?
C24' H24' 0.9300 . ?
C24' C25' 1.33(2) . ?
C25' H25' 0.9300 . ?
C25' C26' 1.357(14) . ?
C26' H26' 0.9300 . ?
C26' C27' 1.385(14) . ?
C27' H27' 0.9300 . ?
C28' C29' 1.379(12) . ?
C28' C33' 1.354(13) . ?
C29' H29' 0.9300 . ?
C29' C30' 1.388(11) . ?
C30' H30' 0.9300 . ?
C30' C31' 1.367(16) . ?
C31' C32' 1.358(17) . ?
C31' C34' 1.534(11) . ?
C32' H32' 0.9300 . ?
C32' C33' 1.378(14) . ?
C33' H33' 0.9300 . ?
C34' H34A 0.9600 . ?
C34' H34B 0.9600 . ?
C34' H34C 0.9600 . ?

loop_
_geom_torsion_atom_site_label_1
_geom_torsion_atom_site_label_2
_geom_torsion_atom_site_label_3
_geom_torsion_atom_site_label_4
_geom_torsion
_geom_torsion_site_symmetry_1
_geom_torsion_site_symmetry_2
_geom_torsion_site_symmetry_3
_geom_torsion_site_symmetry_4
_geom_torsion_publ_flag
Ni1 P1 O1 C14 4.8(5) . . . . ?
Ni1 P1 C1 C2 71.2(7) . . . . ?
Ni1 P1 C1 C6 -104.8(6) . . . . ?
Ni1 P1 C7 C8 -136.9(6) . . . . ?
Ni1 P1 C7 C12 42.9(9) . . . . ?
Ni1 N1 C19 N2 -176.4(4) . . . . ?
Ni1 N1 C19 C18 0.3(7) . . . . ?
Ni1 N1 C21 C20 -174.7(5) . . . . ?
Ni1 N1 C21 C22 62.9(8) . . . . ?
Ni1 C13 C14 O1 -0.9(9) . . . . ?
Ni1 C13 C14 C15 179.4(6) . . . . ?
Ni1 C13 C18 C17 180.0(6) . . . . ?
Ni1 C13 C18 C19 1.2(7) . . . . ?
P1 Ni1 C13 C14 3.2(5) . . . . ?
P1 Ni1 C13 C18 -178.1(5) . . . . ?
P1 O1 C14 C13 -2.9(8) . . . . ?
P1 O1 C14 C15 176.8(6) . . . . ?
P1 C1 C2 C3 -177.9(6) . . . . ?
P1 C1 C6 C5 177.7(8) . . . . ?
P1 C7 C8 C9 -179.7(7) . . . . ?
P1 C7 C12 C11 179.8(10) . . . . ?
O1 P1 C1 C2 -47.7(6) . . . . ?
O1 P1 C1 C6 136.3(7) . . . . ?
O1 P1 C7 C8 -18.8(7) . . . . ?
O1 P1 C7 C12 161.0(8) . . . . ?
O1 C14 C15 C16 -179.4(7) . . . . ?
N1 Ni1 C13 C14 -179.6(6) . . . . ?
N1 Ni1 C13 C18 -0.9(5) . . . . ?
N1 C21 C22 C23 22.3(10) . . . . ?
N1 C21 C22 C27 -161.1(6) . . . . ?
N2 C20 C21 N1 -20.0(6) . . . . ?
N2 C20 C21 C22 101.9(6) . . . . ?
N2 C28 C29 C30 176.8(6) . . . . ?
N2 C28 C33 C32 -175.5(7) . . . . ?
C1 P1 O1 C14 132.1(5) . . . . ?
C1 P1 C7 C8 86.6(7) . . . . ?
C1 P1 C7 C12 -93.6(8) . . . . ?
C1 C2 C3 C4 0.7(13) . . . . ?
C2 C1 C6 C5 1.7(13) . . . . ?
C2 C3 C4 C5 0.6(15) . . . . ?
C3 C4 C5 C6 -0.6(17) . . . . ?
C4 C5 C6 C1 -0.5(16) . . . . ?
C6 C1 C2 C3 -1.8(12) . . . . ?
C7 P1 O1 C14 -118.4(5) . . . . ?
C7 P1 C1 C2 -154.6(6) . . . . ?
C7 P1 C1 C6 29.3(7) . . . . ?
C7 C8 C9 C10 -0.4(16) . . . . ?
C8 C7 C12 C11 -0.4(17) . . . . ?
C8 C9 C10 C11 0(2) . . . . ?
C9 C10 C11 C12 0(2) . . . . ?
C10 C11 C12 C7 0(2) . . . . ?
C12 C7 C8 C9 0.5(14) . . . . ?
C13 C14 C15 C16 0.3(12) . . . . ?
C13 C18 C19 N1 -0.9(8) . . . . ?
C13 C18 C19 N2 175.1(6) . . . . ?
C14 C13 C18 C17 -1.3(10) . . . . ?
C14 C13 C18 C19 179.9(6) . . . . ?
C14 C15 C16 C17 -0.8(12) . . . . ?
C15 C16 C17 C18 0.3(12) . . . . ?
C16 C17 C18 C13 0.8(11) . . . . ?
C16 C17 C18 C19 179.3(7) . . . . ?
C17 C18 C19 N1 -179.5(7) . . . . ?
C17 C18 C19 N2 -3.4(12) . . . . ?
C18 C13 C14 O1 -179.5(6) . . . . ?
C18 C13 C14 C15 0.8(11) . . . . ?
C19 N1 C21 C20 15.5(7) . . . . ?
C19 N1 C21 C22 -106.9(6) . . . . ?
C19 N2 C20 C21 18.2(7) . . . . ?
C19 N2 C28 C29 49.1(10) . . . . ?
C19 N2 C28 C33 -136.2(7) . . . . ?
C20 N2 C19 N1 -9.5(8) . . . . ?
C20 N2 C19 C18 174.5(6) . . . . ?
C20 N2 C28 C29 -96.7(7) . . . . ?
C20 N2 C28 C33 78.1(8) . . . . ?
C20 C21 C22 C23 -93.7(9) . . . . ?
C20 C21 C22 C27 82.9(8) . . . . ?
C21 N1 C19 N2 -4.4(8) . . . . ?
C21 N1 C19 C18 172.2(5) . . . . ?
C21 C22 C23 C24 177.9(10) . . . . ?
C21 C22 C27 C26 -178.1(7) . . . . ?
C22 C23 C24 C25 -1(2) . . . . ?
C23 C22 C27 C26 -1.3(12) . . . . ?
C23 C24 C25 C26 0.0(19) . . . . ?
C24 C25 C26 C27 -0.1(15) . . . . ?
C25 C26 C27 C22 0.7(13) . . . . ?
C27 C22 C23 C24 1.2(15) . . . . ?
C28 N2 C19 N1 -158.6(6) . . . . ?
C28 N2 C19 C18 25.3(11) . . . . ?
C28 N2 C20 C21 170.5(5) . . . . ?
C28 C29 C30 C31 -2.1(11) . . . . ?
C29 C28 C33 C32 -0.6(11) . . . . ?
C29 C30 C31 C32 0.6(11) . . . . ?
C29 C30 C31 C34 179.5(8) . . . . ?
C30 C31 C32 C33 0.9(12) . . . . ?
C31 C32 C33 C28 -0.9(12) . . . . ?
C33 C28 C29 C30 2.1(10) . . . . ?
C34 C31 C32 C33 -178.0(8) . . . . ?
Ni1' P1' O1' C14' 8.0(7) . . . . ?
Ni1' P1' C1' C2' 72.8(6) . . . . ?
Ni1' P1' C1' C6' -107.5(8) . . . . ?
Ni1' P1' C7' C8' -33.5(12) . . . . ?
Ni1' P1' C7' C12' 154.5(8) . . . . ?
Ni1' N1' C19' N2' 167.2(6) . . . . ?
Ni1' N1' C19' C18' -10.6(10) . . . . ?
Ni1' N1' C21' C20' -156.7(6) . . . . ?
Ni1' N1' C21' C22' 82.5(9) . . . . ?
Ni1' C13' C14' O1' 0.1(14) . . . . ?
Ni1' C13' C14' C15' -178.1(9) . . . . ?
Ni1' C13' C18' C17' 178.6(7) . . . . ?
Ni1' C13' C18' C19' -2.6(10) . . . . ?
P1' Ni1' C13' C14' 4.1(8) . . . . ?
P1' Ni1' C13' C18' -178.0(7) . . . . ?
P1' O1' C14' C13' -5.7(12) . . . . ?
P1' O1' C14' C15' 172.6(9) . . . . ?
P1' C1' C2' C3' -180.0(7) . . . . ?
P1' C1' C6' C5' 178.8(9) . . . . ?
P1' C7' C8' C9' -172.3(13) . . . . ?
P1' C7' C12' C11' 171.7(14) . . . . ?
P1' C7'A C12B C11B 176.8(12) . . . . ?
O1' P1' C1' C2' -170.0(6) . . . . ?
O1' P1' C1' C6' 9.8(8) . . . . ?
O1' P1' C7' C8' -154.3(9) . . . . ?
O1' P1' C7' C12' 33.7(11) . . . . ?
O1' C14' C15' C16' -179.9(10) . . . . ?
N1' Ni1' C13' C14' -180.0(9) . . . . ?
N1' Ni1' C13' C18' -2.1(7) . . . . ?
N1' C21' C22' C23' -120.0(8) . . . . ?
N1' C21' C22' C27' 61.1(9) . . . . ?
N2' C20' C21' N1' -13.2(9) . . . . ?
N2' C20' C21' C22' 106.2(8) . . . . ?
N2' C28' C29' C30' -175.9(8) . . . . ?
N2' C28' C33' C32' 176.8(10) . . . . ?
C1' P1' O1' C14' -114.1(7) . . . . ?
C1' P1' C7' C8' 102.1(10) . . . . ?
C1' P1' C7' C12' -69.9(11) . . . . ?
C1' C2' C3' C4' 0.7(15) . . . . ?
C2' C1' C6' C5' -1.5(16) . . . . ?
C2' C3' C4' C5' -0.4(19) . . . . ?
C3' C4' C5' C6' -1(2) . . . . ?
C4' C5' C6' C1' 2(2) . . . . ?
C6' C1' C2' C3' 0.2(13) . . . . ?
C7' P1' O1' C14' 143.1(9) . . . . ?
C7' P1' C1' C2' -70.1(8) . . . . ?
C7' P1' C1' C6' 109.7(10) . . . . ?
C7' C8' C9' C10' 0.0 . . . . ?
C8' C7' C12' C11' 0.0 . . . . ?
C8' C9' C10' C11' 0.0 . . . . ?
C9' C10' C11' C12' 0.0 . . . . ?
C10' C11' C12' C7' 0.0 . . . . ?
C12' C7' C8' C9' 0.0 . . . . ?
C9'A C8'A C7'A P1' -176.8(12) . . . . ?
C9'A C8'A C7'A C12B 0.0 . . . . ?
C8'A C9'A C10B C11B 0.0 . . . . ?
C8'A C7'A C12B C11B 0.0 . . . . ?
C7'A P1' O1' C14' 139.0(8) . . . . ?
C7'A P1' C1' C2' -59.7(8) . . . . ?
C7'A P1' C1' C6' 120.1(9) . . . . ?
C7'A C12B C11B C10B 0.0 . . . . ?
C12B C11B C10B C9'A 0.0 . . . . ?
C10B C9'A C8'A C7'A 0.0 . . . . ?
C13' C14' C15' C16' -1.7(18) . . . . ?
C13' C18' C19' N1' 8.5(11) . . . . ?
C13' C18' C19' N2' -169.0(9) . . . . ?
C14' C13' C18' C17' -3.3(14) . . . . ?
C14' C13' C18' C19' 175.5(9) . . . . ?
C14' C15' C16' C17' -1.2(19) . . . . ?
C15' C16' C17' C18' 1.7(18) . . . . ?
C16' C17' C18' C13' 0.6(15) . . . . ?
C16' C17' C18' C19' -177.9(10) . . . . ?
C17' C18' C19' N1' -172.9(9) . . . . ?
C17' C18' C19' N2' 9.6(17) . . . . ?
C18' C13' C14' O1' -177.8(8) . . . . ?
C18' C13' C14' C15' 4.0(16) . . . . ?
C19' N1' C21' C20' 9.9(9) . . . . ?
C19' N1' C21' C22' -110.9(7) . . . . ?
C19' N2' C20' C21' 13.0(10) . . . . ?
C19' N2' C28' C29' -73.5(12) . . . . ?
C19' N2' C28' C33' 108.1(12) . . . . ?
C20' N2' C19' N1' -7.7(11) . . . . ?
C20' N2' C19' C18' 169.8(9) . . . . ?
C20' N2' C28' C29' 106.0(10) . . . . ?
C20' N2' C28' C33' -72.4(12) . . . . ?
C20' C21' C22' C23' 126.1(9) . . . . ?
C20' C21' C22' C27' -52.8(11) . . . . ?
C21' N1' C19' N2' -2.0(11) . . . . ?
C21' N1' C19' C18' -179.9(7) . . . . ?
C21' C22' C23' C24' 178.7(9) . . . . ?
C21' C22' C27' C26' -178.6(8) . . . . ?
C22' C23' C24' C25' 0.9(18) . . . . ?
C23' C22' C27' C26' 2.4(14) . . . . ?
C23' C24' C25' C26' 0.6(19) . . . . ?
C24' C25' C26' C27' -0.6(17) . . . . ?
C25' C26' C27' C22' -1.0(15) . . . . ?
C27' C22' C23' C24' -2.3(14) . . . . ?
C28' N2' C19' N1' 171.9(8) . . . . ?
C28' N2' C19' C18' -10.6(16) . . . . ?
C28' N2' C20' C21' -166.6(7) . . . . ?
C28' C29' C30' C31' -2.0(15) . . . . ?
C29' C28' C33' C32' -1.6(17) . . . . ?
C29' C30' C31' C32' 0.6(16) . . . . ?
C29' C30' C31' C34' 176.6(9) . . . . ?
C30' C31' C32' C33' 0.4(19) . . . . ?
C31' C32' C33' C28' 0(2) . . . . ?
C33' C28' C29' C30' 2.5(15) . . . . ?
C34' C31' C32' C33' -175.4(12) . . . . ?
